data_4312483
loop_
_publ_author_name
'Xian-He Bu'
'Ya-Bo Xie'
'Jian-Rong Li'
'Ruo-Hua Zhang'

_publ_section_title
;
 Adjusting the Frameworks of Silver(I) Complexes with New Pyridyl
 Thioethers by Varying the Chain Lengths of Ligand Spacers, Solvents, and
 Counteranions
;
_journal_name_full 'Inorganic Chemistry'
_journal_page_first 7422
_journal_page_last 7430
_journal_paper_doi 10.1021/ic034454j
_journal_volume 42
_journal_year 2003
_chemical_formula_sum 'C17 H22 Ag Cl N2 O5 S2'
_chemical_formula_weight 541.81
_chemical_name_systematic
; 
 ? 
;
_space_group_IT_number 2
_symmetry_cell_setting triclinic
_symmetry_space_group_name_Hall '-P 1'
_symmetry_space_group_name_H-M 'P -1'
_atom_sites_solution_hydrogens geom
_atom_sites_solution_primary direct
_atom_sites_solution_secondary difmap
_audit_creation_method SHELXL-97
_cell_angle_alpha 67.397(5)
_cell_angle_beta 73.358(6)
_cell_angle_gamma 74.758(5)
_cell_formula_units_Z 2
_cell_length_a 10.567(4)
_cell_length_b 10.868(4)
_cell_length_c 11.038(4)
_cell_measurement_reflns_used 881
_cell_measurement_temperature 273(2)
_cell_measurement_theta_max 23.64
_cell_measurement_theta_min 2.57
_cell_volume 1104.4(7)
_computing_cell_refinement 'Bruker SMART'
_computing_data_collection 'Bruker SMART'
_computing_data_reduction 'Bruker SAINT'
_computing_molecular_graphics 'Bruker SHELXTL'
_computing_publication_material 'Bruker SHELXTL'
_computing_structure_refinement 'SHELXL-97 (Sheldrick, 1997)'
_computing_structure_solution 'SHELXS-97 (Sheldrick, 1990)'
_diffrn_ambient_temperature 273(2)
_diffrn_measured_fraction_theta_full 0.912
_diffrn_measured_fraction_theta_max 0.912
_diffrn_measurement_device_type 'CCD area detector'
_diffrn_measurement_method 'phi and omega scans'
_diffrn_radiation_monochromator graphite
_diffrn_radiation_source 'fine-focus sealed tube'
_diffrn_radiation_type MoK\a
_diffrn_radiation_wavelength 0.71073
_diffrn_reflns_av_R_equivalents 0.0174
_diffrn_reflns_av_sigmaI/netI 0.0498
_diffrn_reflns_limit_h_max 12
_diffrn_reflns_limit_h_min -11
_diffrn_reflns_limit_k_max 12
_diffrn_reflns_limit_k_min -12
_diffrn_reflns_limit_l_max 7
_diffrn_reflns_limit_l_min -13
_diffrn_reflns_number 3880
_diffrn_reflns_theta_full 25.02
_diffrn_reflns_theta_max 25.02
_diffrn_reflns_theta_min 2.04
_exptl_absorpt_coefficient_mu 1.252
_exptl_absorpt_correction_T_max 0.7879
_exptl_absorpt_correction_T_min 0.7052
_exptl_absorpt_correction_type multi-scan
_exptl_absorpt_process_details SADABS
_exptl_crystal_density_diffrn 1.629
_exptl_crystal_density_meas 0
_exptl_crystal_density_method 'not measured'
_exptl_crystal_F_000 548
_exptl_crystal_size_max 0.30
_exptl_crystal_size_mid 0.25
_exptl_crystal_size_min 0.20
_refine_diff_density_max 0.926
_refine_diff_density_min -0.476
_refine_diff_density_rms 0.091
_refine_ls_extinction_method none
_refine_ls_goodness_of_fit_ref 1.005
_refine_ls_hydrogen_treatment mixed
_refine_ls_matrix_type full
_refine_ls_number_parameters 255
_refine_ls_number_reflns 3568
_refine_ls_number_restraints 10
_refine_ls_restrained_S_all 1.026
_refine_ls_R_factor_all 0.0770
_refine_ls_R_factor_gt 0.0508
_refine_ls_shift/su_max 0.001
_refine_ls_shift/su_mean 0.000
_refine_ls_structure_factor_coef Fsqd
_refine_ls_weighting_details 'calc w=1/[\s^2^(Fo^2^)+(0.0875P)^2^+0.0000P] where P=(Fo^2^+2Fc^2^)/3'
_refine_ls_weighting_scheme calc
_refine_ls_wR_factor_gt 0.1249
_refine_ls_wR_factor_ref 0.1402
_reflns_number_gt 2580
_reflns_number_total 3568
_reflns_threshold_expression >2sigma(I)
_cod_data_source_file ic034454jsi20030429_113029.cif
_cod_data_source_block 020724d
_cod_depositor_comments
;
The following automatic conversions were performed:

'_symmetry_cell_setting' value 'Triclinic' changed to 'triclinic'
according to the built-in table from CIF Core dictionary named
'cif_core.dic' version 2.4.1 from
2010-06-29.

'_exptl_absorpt_correction_type' value 'MULTI-SCAN'
changed to 'multi-scan' according to the built-in table from CIF Core
dictionary named 'cif_core.dic' version 2.4.1 from 2010-06-29.

Automatic conversion script
Id: cif_fix_values 1646 2011-03-28 12:23:43Z adriana 
;
_cod_original_cell_volume 1104.5(6)
_cod_database_code 4312483

loop_
_symmetry_equiv_pos_as_xyz
'x, y, z'
'-x, -y, -z'

loop_
_atom_site_label
_atom_site_type_symbol
_atom_site_fract_x
_atom_site_fract_y
_atom_site_fract_z
_atom_site_U_iso_or_equiv
_atom_site_adp_type
_atom_site_occupancy
_atom_site_symmetry_multiplicity
_atom_site_calc_flag
_atom_site_refinement_flags
_atom_site_disorder_assembly
_atom_site_disorder_group
Ag1 Ag 0.37713(4) 0.44001(5) 0.11513(5) 0.0559(2) Uani 1 1 d . . .
C1 C 0.4552(7) 0.8259(7) -0.2936(7) 0.0683(18) Uani 1 1 d . . .
H1 H 0.5311 0.8595 -0.3029 0.082 Uiso 1 1 calc R . .
C2 C 0.3529(7) 0.9124(8) -0.3568(7) 0.077(2) Uani 1 1 d . . .
H2 H 0.3583 1.0032 -0.4035 0.092 Uiso 1 1 calc R . .
C3 C 0.2458(7) 0.8624(8) -0.3494(7) 0.073(2) Uani 1 1 d . . .
H3 H 0.1778 0.9177 -0.3937 0.088 Uiso 1 1 calc R . .
C4 C 0.2379(6) 0.7265(7) -0.2742(6) 0.0596(16) Uani 1 1 d . . .
H4 H 0.1645 0.6900 -0.2666 0.072 Uiso 1 1 calc R . .
C5 C 0.3403(5) 0.6493(6) -0.2128(5) 0.0463(13) Uani 1 1 d . . .
C6 C 0.1777(6) 0.4456(7) -0.0921(6) 0.0548(15) Uani 1 1 d . . .
H6A H 0.1559 0.4763 -0.1798 0.066 Uiso 1 1 calc R . .
H6B H 0.1775 0.3490 -0.0534 0.066 Uiso 1 1 calc R . .
C7 C 0.0682(5) 0.5150(6) -0.0043(6) 0.0481(13) Uani 1 1 d . . .
H7A H 0.0667 0.6119 -0.0417 0.058 Uiso 1 1 calc R . .
H7B H 0.0867 0.4831 0.0849 0.058 Uiso 1 1 calc R . .
C8 C 0.2272(9) 0.4683(10) 0.4035(8) 0.088(2) Uani 1 1 d . . .
H8 H 0.2593 0.3756 0.4302 0.106 Uiso 1 1 calc R . .
C9 C 0.1541(11) 0.5217(15) 0.4999(10) 0.113(3) Uani 1 1 d . . .
H9 H 0.1331 0.4686 0.5896 0.135 Uiso 1 1 calc R . .
C10 C 0.1117(10) 0.6633(16) 0.4551(13) 0.122(4) Uani 1 1 d . . .
H10 H 0.0619 0.7057 0.5169 0.146 Uiso 1 1 calc R . .
C11 C 0.1429(9) 0.7397(10) 0.3215(10) 0.094(3) Uani 1 1 d . . .
H11 H 0.1159 0.8331 0.2923 0.113 Uiso 1 1 calc R . .
C12 C 0.2141(7) 0.6742(9) 0.2342(8) 0.077(2) Uani 1 1 d . . .
C13 C 0.1782(10) 0.9214(9) 0.0236(11) 0.104(3) Uani 1 1 d . . .
H13A H 0.1801 0.9582 0.0903 0.125 Uiso 1 1 calc R . .
H13B H 0.2208 0.9773 -0.0633 0.125 Uiso 1 1 calc R . .
C14 C 0.0333(11) 0.9262(10) 0.0226(12) 0.112(3) Uani 1 1 d . . .
H14A H 0.0301 0.8829 -0.0383 0.134 Uiso 1 1 calc R . .
H14B H -0.0132 0.8788 0.1117 0.134 Uiso 1 1 calc R . .
C15 C 0.4689(14) 0.1276(12) 0.8410(13) 0.139(4) Uani 1 1 d . . .
H15A H 0.4003 0.0787 0.9040 0.208 Uiso 1 1 calc R . .
H15B H 0.4925 0.1811 0.8804 0.208 Uiso 1 1 calc R . .
H15C H 0.5466 0.0647 0.8183 0.208 Uiso 1 1 calc R . .
C16 C 0.4194(11) 0.2160(10) 0.7199(11) 0.096(3) Uani 1 1 d . . .
C17 C 0.5110(12) 0.2981(16) 0.6105(12) 0.156(5) Uani 1 1 d . . .
H17A H 0.4637 0.3589 0.5416 0.234 Uiso 1 1 calc R . .
H17B H 0.5841 0.2399 0.5738 0.234 Uiso 1 1 calc R . .
H17C H 0.5451 0.3493 0.6443 0.234 Uiso 1 1 calc R . .
Cl1 Cl 0.18318(16) 0.15601(17) 0.27032(18) 0.0658(4) Uani 1 1 d D . .
N1 N 0.4488(5) 0.6948(5) -0.2191(5) 0.0513(12) Uani 1 1 d . . .
N2 N 0.2560(5) 0.5377(6) 0.2752(6) 0.0633(14) Uani 1 1 d . . .
O1 O 0.2888(6) 0.2054(8) 0.1586(7) 0.137(3) Uani 1 1 d D . .
O2 O 0.1321(18) 0.2706(14) 0.3113(16) 0.404(16) Uani 1 1 d D . .
O3 O 0.2356(12) 0.0397(13) 0.3589(13) 0.333(12) Uani 1 1 d D . .
O4 O 0.0834(9) 0.1414(14) 0.2179(13) 0.237(6) Uani 1 1 d D . .
O5 O 0.3027(9) 0.2268(10) 0.7167(9) 0.152(3) Uani 1 1 d . . .
S2 S 0.34591(14) 0.47388(15) -0.11415(15) 0.0491(4) Uani 1 1 d . . .
S4 S 0.2706(3) 0.7511(2) 0.0607(2) 0.0899(7) Uani 1 1 d . . .

loop_
_atom_site_aniso_label
_atom_site_aniso_U_11
_atom_site_aniso_U_22
_atom_site_aniso_U_33
_atom_site_aniso_U_23
_atom_site_aniso_U_13
_atom_site_aniso_U_12
Ag1 0.0458(3) 0.0573(3) 0.0648(3) -0.0165(2) -0.0218(2) -0.0044(2)
C1 0.063(4) 0.071(4) 0.066(4) -0.004(4) -0.021(4) -0.025(4)
C2 0.062(4) 0.066(4) 0.079(5) 0.007(4) -0.025(4) -0.009(4)
C3 0.054(4) 0.079(5) 0.063(4) 0.008(4) -0.024(3) -0.010(4)
C4 0.046(3) 0.073(4) 0.052(4) -0.003(3) -0.019(3) -0.014(3)
C5 0.036(3) 0.056(3) 0.043(3) -0.013(3) -0.010(3) -0.005(3)
C6 0.049(3) 0.064(4) 0.061(4) -0.022(3) -0.019(3) -0.016(3)
C7 0.042(3) 0.058(3) 0.048(3) -0.016(3) -0.010(3) -0.016(3)
C8 0.098(6) 0.107(6) 0.067(5) -0.034(5) -0.008(4) -0.034(5)
C9 0.111(8) 0.168(11) 0.070(6) -0.042(7) -0.011(5) -0.047(8)
C10 0.087(7) 0.194(13) 0.110(9) -0.102(10) -0.003(6) -0.009(8)
C11 0.089(6) 0.109(7) 0.107(7) -0.073(6) -0.038(5) 0.024(5)
C12 0.058(4) 0.103(6) 0.091(5) -0.058(5) -0.032(4) 0.008(4)
C13 0.097(7) 0.089(6) 0.132(8) -0.048(6) -0.039(6) 0.010(5)
C14 0.119(8) 0.094(6) 0.137(9) -0.061(7) -0.043(7) 0.009(6)
C15 0.147(10) 0.124(9) 0.153(11) -0.052(9) -0.037(9) -0.021(8)
C16 0.098(7) 0.097(6) 0.108(7) -0.047(6) -0.037(6) -0.006(6)
C17 0.110(9) 0.263(18) 0.101(9) -0.069(10) -0.002(7) -0.050(10)
Cl1 0.0593(10) 0.0604(10) 0.0792(11) -0.0200(9) -0.0200(9) -0.0117(8)
N1 0.038(3) 0.057(3) 0.054(3) -0.013(2) -0.014(2) -0.006(2)
N2 0.053(3) 0.072(4) 0.071(4) -0.031(3) -0.023(3) 0.001(3)
O1 0.088(4) 0.160(7) 0.125(6) -0.005(5) -0.018(4) -0.034(4)
O2 0.54(3) 0.42(2) 0.33(2) -0.30(2) 0.22(2) -0.28(2)
O3 0.193(11) 0.36(2) 0.221(13) 0.184(14) -0.063(10) -0.083(12)
O4 0.103(6) 0.324(17) 0.339(16) -0.129(14) -0.078(8) -0.064(8)
O5 0.120(6) 0.169(8) 0.168(8) -0.033(6) -0.047(6) -0.043(6)
S2 0.0387(7) 0.0525(8) 0.0564(9) -0.0183(7) -0.0136(7) -0.0044(6)
S4 0.1141(17) 0.0698(12) 0.0862(14) -0.0298(11) -0.0320(13) 0.0012(12)

loop_
_atom_type_symbol
_atom_type_description
_atom_type_scat_dispersion_real
_atom_type_scat_dispersion_imag
_atom_type_scat_source
C C 0.0033 0.0016 'International Tables Vol C Tables 4.2.6.8 and 6.1.1.4'
H H 0.0000 0.0000 'International Tables Vol C Tables 4.2.6.8 and 6.1.1.4'
N N 0.0061 0.0033 'International Tables Vol C Tables 4.2.6.8 and 6.1.1.4'
O O 0.0106 0.0060 'International Tables Vol C Tables 4.2.6.8 and 6.1.1.4'
S S 0.1246 0.1234 'International Tables Vol C Tables 4.2.6.8 and 6.1.1.4'
Cl Cl 0.1484 0.1585 'International Tables Vol C Tables 4.2.6.8 and 6.1.1.4'
Ag Ag -0.8971 1.1015 'International Tables Vol C Tables 4.2.6.8 and 6.1.1.4'

loop_
_geom_angle_atom_site_label_1
_geom_angle_atom_site_label_2
_geom_angle_atom_site_label_3
_geom_angle
_geom_angle_site_symmetry_1
_geom_angle_site_symmetry_3
_geom_angle_publ_flag
N2 Ag1 N1 99.63(18) . 2_665 ?
N2 Ag1 S2 132.12(14) . . ?
N1 Ag1 S2 128.15(12) 2_665 . ?
N2 Ag1 Ag1 123.06(15) . 2_665 ?
N1 Ag1 Ag1 81.49(12) 2_665 2_665 ?
S2 Ag1 Ag1 68.86(4) . 2_665 ?
N1 C1 C2 122.6(6) . . ?
C3 C2 C1 118.9(7) . . ?
C2 C3 C4 119.3(6) . . ?
C5 C4 C3 118.2(6) . . ?
N1 C5 C4 124.1(6) . . ?
N1 C5 S2 112.2(4) . . ?
C4 C5 S2 123.7(5) . . ?
C7 C6 S2 115.4(4) . . ?
C6 C7 C7 110.2(6) . 2_565 ?
N2 C8 C9 124.7(10) . . ?
C8 C9 C10 115.5(10) . . ?
C11 C10 C9 121.2(9) . . ?
C12 C11 C10 117.7(10) . . ?
C11 C12 N2 122.1(8) . . ?
C11 C12 S4 125.7(8) . . ?
N2 C12 S4 112.2(5) . . ?
C14 C13 S4 111.5(7) . . ?
C14 C14 C13 108.0(11) 2_575 . ?
O5 C16 C15 119.7(12) . . ?
O5 C16 C17 122.4(11) . . ?
C15 C16 C17 117.6(11) . . ?
O3 Cl1 O4 114.3(9) . . ?
O3 Cl1 O2 118.0(10) . . ?
O4 Cl1 O2 106.5(9) . . ?
O3 Cl1 O1 109.1(6) . . ?
O4 Cl1 O1 107.2(6) . . ?
O2 Cl1 O1 100.3(7) . . ?
C5 N1 C1 116.7(5) . . ?
C5 N1 Ag1 123.3(4) . 2_665 ?
C1 N1 Ag1 120.0(4) . 2_665 ?
C8 N2 C12 118.7(6) . . ?
C8 N2 Ag1 123.1(5) . . ?
C12 N2 Ag1 118.2(5) . . ?
C5 S2 C6 103.8(3) . . ?
C5 S2 Ag1 108.65(19) . . ?
C6 S2 Ag1 106.6(2) . . ?
C12 S4 C13 104.5(4) . . ?

loop_
_geom_bond_atom_site_label_1
_geom_bond_atom_site_label_2
_geom_bond_distance
_geom_bond_site_symmetry_2
_geom_bond_publ_flag
Ag1 N2 2.307(5) . ?
Ag1 N1 2.313(5) 2_665 ?
Ag1 S2 2.5195(18) . ?
Ag1 Ag1 3.2181(12) 2_665 ?
C1 N1 1.352(8) . ?
C1 C2 1.391(10) . ?
C2 C3 1.348(10) . ?
C3 C4 1.401(10) . ?
C4 C5 1.356(9) . ?
C5 N1 1.338(7) . ?
C5 S2 1.790(6) . ?
C6 C7 1.519(8) . ?
C6 S2 1.815(6) . ?
C7 C7 1.529(10) 2_565 ?
C8 N2 1.312(10) . ?
C8 C9 1.354(12) . ?
C9 C10 1.412(16) . ?
C10 C11 1.378(15) . ?
C11 C12 1.353(10) . ?
C12 N2 1.362(9) . ?
C12 S4 1.761(9) . ?
C13 C14 1.521(13) . ?
C13 S4 1.801(9) . ?
C14 C14 1.520(18) 2_575 ?
C15 C16 1.461(14) . ?
C16 O5 1.217(12) . ?
C16 C17 1.466(16) . ?
Cl1 O3 1.361(7) . ?
Cl1 O4 1.407(7) . ?
Cl1 O2 1.409(8) . ?
Cl1 O1 1.440(6) . ?
N1 Ag1 2.313(5) 2_665 ?

loop_
_geom_torsion_atom_site_label_1
_geom_torsion_atom_site_label_2
_geom_torsion_atom_site_label_3
_geom_torsion_atom_site_label_4
_geom_torsion
_geom_torsion_site_symmetry_1
_geom_torsion_site_symmetry_2
_geom_torsion_site_symmetry_3
_geom_torsion_site_symmetry_4
_geom_torsion_publ_flag
N1 C1 C2 C3 -3.4(12) . . . . ?
C1 C2 C3 C4 2.4(12) . . . . ?
C2 C3 C4 C5 -0.9(11) . . . . ?
C3 C4 C5 N1 0.2(10) . . . . ?
C3 C4 C5 S2 -179.6(5) . . . . ?
S2 C6 C7 C7 179.1(5) . . . 2_565 ?
N2 C8 C9 C10 -2.2(14) . . . . ?
C8 C9 C10 C11 0.6(16) . . . . ?
C9 C10 C11 C12 0.8(15) . . . . ?
C10 C11 C12 N2 -0.9(12) . . . . ?
C10 C11 C12 S4 -177.4(7) . . . . ?
S4 C13 C14 C14 -174.5(9) . . . 2_575 ?
C4 C5 N1 C1 -1.0(9) . . . . ?
S2 C5 N1 C1 178.8(5) . . . . ?
C4 C5 N1 Ag1 -179.3(5) . . . 2_665 ?
S2 C5 N1 Ag1 0.5(6) . . . 2_665 ?
C2 C1 N1 C5 2.6(10) . . . . ?
C2 C1 N1 Ag1 -179.0(6) . . . 2_665 ?
C9 C8 N2 C12 2.3(12) . . . . ?
C9 C8 N2 Ag1 -178.5(7) . . . . ?
C11 C12 N2 C8 -0.6(11) . . . . ?
S4 C12 N2 C8 176.4(6) . . . . ?
C11 C12 N2 Ag1 -179.8(6) . . . . ?
S4 C12 N2 Ag1 -2.8(6) . . . . ?
N1 Ag1 N2 C8 -46.8(6) 2_665 . . . ?
S2 Ag1 N2 C8 136.7(5) . . . . ?
Ag1 Ag1 N2 C8 -132.8(6) 2_665 . . . ?
N1 Ag1 N2 C12 132.4(5) 2_665 . . . ?
S2 Ag1 N2 C12 -44.1(5) . . . . ?
Ag1 Ag1 N2 C12 46.4(5) 2_665 . . . ?
N1 C5 S2 C6 168.7(4) . . . . ?
C4 C5 S2 C6 -11.5(6) . . . . ?
N1 C5 S2 Ag1 55.5(4) . . . . ?
C4 C5 S2 Ag1 -124.7(5) . . . . ?
C7 C6 S2 C5 -68.4(5) . . . . ?
C7 C6 S2 Ag1 46.3(5) . . . . ?
N2 Ag1 S2 C5 56.0(3) . . . . ?
N1 Ag1 S2 C5 -119.7(2) 2_665 . . . ?
Ag1 Ag1 S2 C5 -60.06(19) 2_665 . . . ?
N2 Ag1 S2 C6 -55.4(3) . . . . ?
N1 Ag1 S2 C6 129.0(3) 2_665 . . . ?
Ag1 Ag1 S2 C6 -171.4(2) 2_665 . . . ?
C11 C12 S4 C13 -14.1(8) . . . . ?
N2 C12 S4 C13 169.0(6) . . . . ?
C14 C13 S4 C12 -74.9(8) . . . . ?
